data_7214772
loop_
_publ_author_name
'Khavasi, Hamid Reza'
'Barforoush, Maryam Mehdizadeh'
'Fard, Mahmood Azizpoor'

_publ_section_title
;
 Influence of ligand substituent on structural assembly and coordination
 geometry
;
_journal_issue 21
_journal_name_full CrystEngComm
_journal_page_first 7236
_journal_paper_doi 10.1039/c2ce25898f
_journal_volume 14
_journal_year 2012
_chemical_formula_moiety '2(C12 H11 N3 O2), Cl2 Hg'
_chemical_formula_sum 'C24 H22 Cl2 Hg N6 O4'
_chemical_formula_weight 729.97
_chemical_name_systematic
;
?
;
_space_group_IT_number 60
_symmetry_cell_setting orthorhombic
_symmetry_space_group_name_Hall '-P 2ac 2b'
_symmetry_space_group_name_H-M 'P b n a'
_atom_sites_solution_hydrogens geom
_atom_sites_solution_primary direct
_atom_sites_solution_secondary difmap
_audit_creation_method SHELXL-97
_cell_angle_alpha 90.00
_cell_angle_beta 90.00
_cell_angle_gamma 90.00
_cell_formula_units_Z 4
_cell_length_a 6.7123(6)
_cell_length_b 13.9195(17)
_cell_length_c 26.783(3)
_cell_measurement_temperature 120(2)
_cell_volume 2502.4(5)
_computing_cell_refinement 'X-Area 1.31 (Stoe & Cie GmbH, 2005)'
_computing_data_collection 'X-Area 1.31 (Stoe & Cie GmbH, 2005)'
_computing_data_reduction 'X-Area 1.31 (Stoe & Cie GmbH, 2005)'
_computing_molecular_graphics 'ORTEP-3 for Windows (Farrugia, 1997)'
_computing_publication_material 'WinGX (Farrugia, 1999)'
_computing_structure_refinement 'SHELXL-97 (Sheldrick, 1997)'
_computing_structure_solution 'SHELXS-97 (Sheldrick, 1990)'
_diffrn_ambient_temperature 120(2)
_diffrn_detector_area_resol_mean '0.15 mm'
_diffrn_measured_fraction_theta_full 0.982
_diffrn_measured_fraction_theta_max 0.982
_diffrn_measurement_device_type 'STOE IPDS II'
_diffrn_measurement_method 'rotation method'
_diffrn_radiation_monochromator graphite
_diffrn_radiation_source 'fine-focus sealed tube'
_diffrn_radiation_type MoK\a
_diffrn_radiation_wavelength 0.71073
_diffrn_reflns_av_R_equivalents 0.0990
_diffrn_reflns_av_sigmaI/netI 0.0656
_diffrn_reflns_limit_h_max 5
_diffrn_reflns_limit_h_min -9
_diffrn_reflns_limit_k_max 19
_diffrn_reflns_limit_k_min -12
_diffrn_reflns_limit_l_max 36
_diffrn_reflns_limit_l_min -31
_diffrn_reflns_number 6872
_diffrn_reflns_theta_full 29.29
_diffrn_reflns_theta_max 29.29
_diffrn_reflns_theta_min 3.04
_diffrn_standards_number 0
_exptl_absorpt_coefficient_mu 6.409
_exptl_absorpt_correction_T_max 0.6644
_exptl_absorpt_correction_T_min 0.4110
_exptl_absorpt_correction_type numerical
_exptl_absorpt_process_details 'shape of crystal determined optically'
_exptl_crystal_colour colorless
_exptl_crystal_density_diffrn 1.938
_exptl_crystal_density_method 'not measured'
_exptl_crystal_description needle
_exptl_crystal_F_000 1416
_exptl_crystal_size_max 0.50
_exptl_crystal_size_mid 0.10
_exptl_crystal_size_min 0.05
_refine_diff_density_max 0.927
_refine_diff_density_min -0.949
_refine_diff_density_rms 0.288
_refine_ls_extinction_coef 0.0031(6)
_refine_ls_extinction_expression Fc^*^=kFc[1+0.001xFc^2^\l^3^/sin(2\q)]^-1/4^
_refine_ls_extinction_method SHELXL
_refine_ls_goodness_of_fit_ref 1.120
_refine_ls_hydrogen_treatment constr
_refine_ls_matrix_type full
_refine_ls_number_parameters 165
_refine_ls_number_reflns 3261
_refine_ls_number_restraints 0
_refine_ls_restrained_S_all 1.120
_refine_ls_R_factor_all 0.0776
_refine_ls_R_factor_gt 0.0616
_refine_ls_shift/su_max 0.005
_refine_ls_shift/su_mean 0.000
_refine_ls_structure_factor_coef Fsqd
_refine_ls_weighting_details 'calc w=1/[\s^2^(Fo^2^)+(0.1095P)^2^+8.9608P] where P=(Fo^2^+2Fc^2^)/3'
_refine_ls_weighting_scheme calc
_refine_ls_wR_factor_gt 0.1810
_refine_ls_wR_factor_ref 0.1904
_reflns_number_gt 2430
_reflns_number_total 3261
_reflns_threshold_expression >2sigma(I)
_cod_data_source_file c2ce25898f.txt
_cod_data_source_block kh-h2-abs1
_cod_depositor_comments
;
The following automatic conversions were performed:

'_symmetry_cell_setting' value 'Orthorhombic' changed to
'orthorhombic' according to
/usr/data/users/saulius/automatic-downloads/retrospective/RSC/lib/dictionaries/cif_core.dic
dictionary named 'cif_core.dic' version 2.4.2 from
2011-04-26.

'_exptl_absorpt_correction_type' value 'Numerical'
changed to 'numerical' according to
/usr/data/users/saulius/automatic-downloads/retrospective/RSC/lib/dictionaries/cif_core.dic
dictionary named 'cif_core.dic' version 2.4.2 from 2011-04-26.

Automatic conversion script
Id: cif_fix_values 2281 2013-09-26 08:29:07Z andrius 
;
_cod_original_sg_symbol_H-M Pbna
_cod_original_formula_sum 'C24 H22 Cl2 Hg1 N6 O4'
_cod_database_code 7214772

loop_
_symmetry_equiv_pos_as_xyz
'x, y, z'
'-x+1/2, -y, z+1/2'
'x, -y+1/2, -z'
'-x+1/2, y+1/2, -z+1/2'
'-x, -y, -z'
'x-1/2, y, -z-1/2'
'-x, y-1/2, z'
'x-1/2, -y-1/2, z-1/2'

loop_
_atom_site_label
_atom_site_type_symbol
_atom_site_fract_x
_atom_site_fract_y
_atom_site_fract_z
_atom_site_U_iso_or_equiv
_atom_site_adp_type
_atom_site_occupancy
_atom_site_symmetry_multiplicity
_atom_site_calc_flag
_atom_site_refinement_flags
Hg1 Hg 1.0000 1.0000 1.0000 0.0207(2) Uani 1 2 d S
C1 C 1.2079(10) 0.8018(5) 0.7840(2) 0.0303(14) Uani 1 1 d .
H1A H 1.2319 0.7820 0.7502 0.036 Uiso 1 1 calc R
H1B H 1.3327 0.8097 0.8010 0.036 Uiso 1 1 calc R
H1C H 1.1370 0.8617 0.7841 0.036 Uiso 1 1 calc R
C2 C 1.1715(8) 0.6390(5) 0.8121(2) 0.0210(11) Uani 1 1 d .
C3 C 1.3464(9) 0.6103(5) 0.7892(2) 0.0255(13) Uani 1 1 d .
H3 H 1.4177 0.6533 0.7696 0.031 Uiso 1 1 calc R
C4 C 1.4153(11) 0.5169(5) 0.7957(2) 0.0264(13) Uani 1 1 d .
H4 H 1.5333 0.4973 0.7806 0.032 Uiso 1 1 calc R
C5 C 1.3068(9) 0.4531(5) 0.8247(2) 0.0240(12) Uani 1 1 d .
H5 H 1.3527 0.3906 0.8290 0.029 Uiso 1 1 calc R
C6 C 1.1318(10) 0.4811(5) 0.8473(2) 0.0230(12) Uani 1 1 d .
H6 H 1.0604 0.4374 0.8665 0.028 Uiso 1 1 calc R
C7 C 1.0609(9) 0.5749(4) 0.8415(2) 0.0197(11) Uani 1 1 d .
C8 C 0.7539(9) 0.5639(5) 0.8924(2) 0.0212(11) Uani 1 1 d .
C9 C 0.5758(9) 0.6220(4) 0.9083(2) 0.0200(11) Uani 1 1 d .
C10 C 0.4314(9) 0.5770(5) 0.9371(2) 0.0236(12) Uani 1 1 d .
H10 H 0.4473 0.5127 0.9457 0.028 Uiso 1 1 calc R
C11 C 0.2576(9) 0.7166(5) 0.9393(2) 0.0253(13) Uani 1 1 d .
H11 H 0.1472 0.7520 0.9494 0.030 Uiso 1 1 calc R
C12 C 0.4031(12) 0.7611(5) 0.9110(3) 0.0262(14) Uani 1 1 d .
H12 H 0.3893 0.8260 0.9035 0.031 Uiso 1 1 calc R
N1 N 0.8831(7) 0.6105(4) 0.86222(18) 0.0233(10) Uani 1 1 d .
H1D H 0.8530 0.6688 0.8548 0.028 Uiso 1 1 calc R
N2 N 0.2712(8) 0.6241(4) 0.95261(19) 0.0252(11) Uani 1 1 d .
N3 N 0.5638(8) 0.7138(4) 0.89402(19) 0.0220(10) Uani 1 1 d .
O2 O 0.7760(7) 0.4804(4) 0.90702(18) 0.0278(10) Uani 1 1 d .
O1 O 1.0918(7) 0.7304(3) 0.80905(17) 0.0228(9) Uani 1 1 d .
Cl1 Cl 1.1871(2) 1.13119(11) 1.02355(5) 0.0244(4) Uani 1 1 d .

loop_
_atom_site_aniso_label
_atom_site_aniso_U_11
_atom_site_aniso_U_22
_atom_site_aniso_U_33
_atom_site_aniso_U_23
_atom_site_aniso_U_13
_atom_site_aniso_U_12
Hg1 0.0160(3) 0.0268(3) 0.0192(3) 0.00061(10) -0.00166(10) -0.00138(11)
C1 0.032(3) 0.032(3) 0.027(3) 0.010(2) 0.007(3) -0.004(3)
C2 0.013(2) 0.033(3) 0.017(2) -0.001(2) -0.002(2) 0.000(2)
C3 0.018(3) 0.040(4) 0.019(2) 0.004(2) 0.003(2) -0.006(2)
C4 0.022(3) 0.034(3) 0.023(3) -0.004(2) 0.009(3) 0.004(3)
C5 0.019(3) 0.032(3) 0.021(2) -0.002(2) 0.003(2) 0.004(2)
C6 0.019(3) 0.031(3) 0.019(3) -0.005(2) 0.003(2) 0.001(2)
C7 0.018(3) 0.028(3) 0.014(2) 0.001(2) 0.000(2) -0.001(2)
C8 0.017(2) 0.028(3) 0.018(2) 0.000(2) 0.004(2) 0.000(2)
C9 0.018(3) 0.025(3) 0.017(2) 0.001(2) -0.002(2) -0.001(2)
C10 0.019(3) 0.030(3) 0.022(3) 0.005(2) 0.001(2) 0.002(2)
C11 0.023(3) 0.035(4) 0.018(3) 0.001(2) -0.001(2) 0.005(3)
C12 0.030(4) 0.025(3) 0.024(3) -0.004(2) -0.002(3) 0.004(3)
N1 0.018(2) 0.033(3) 0.019(2) 0.005(2) 0.0009(18) 0.004(2)
N2 0.017(2) 0.037(3) 0.022(2) -0.001(2) 0.0031(19) -0.003(2)
N3 0.017(2) 0.037(3) 0.022(2) -0.001(2) 0.0031(19) -0.003(2)
O2 0.024(2) 0.028(2) 0.031(2) 0.0061(19) 0.007(2) 0.0042(19)
O1 0.020(2) 0.025(2) 0.024(2) 0.0043(17) 0.0044(18) -0.0032(18)
Cl1 0.0199(6) 0.0255(7) 0.0279(7) -0.0014(5) -0.0031(5) -0.0004(6)

loop_
_atom_type_symbol
_atom_type_description
_atom_type_scat_dispersion_real
_atom_type_scat_dispersion_imag
_atom_type_scat_source
Hg Hg -2.3894 9.2266 'International Tables Vol C Tables 4.2.6.8 and 6.1.1.4'
C C 0.0033 0.0016 'International Tables Vol C Tables 4.2.6.8 and 6.1.1.4'
H H 0.0000 0.0000 'International Tables Vol C Tables 4.2.6.8 and 6.1.1.4'
N N 0.0061 0.0033 'International Tables Vol C Tables 4.2.6.8 and 6.1.1.4'
O O 0.0106 0.0060 'International Tables Vol C Tables 4.2.6.8 and 6.1.1.4'
Cl Cl 0.1484 0.1585 'International Tables Vol C Tables 4.2.6.8 and 6.1.1.4'

loop_
_geom_angle_atom_site_label_1
_geom_angle_atom_site_label_2
_geom_angle_atom_site_label_3
_geom_angle
_geom_angle_site_symmetry_1
Cl1 Hg1 Cl1 180.0 5_777
O1 C1 H1A 109.5 .
O1 C1 H1B 109.5 .
H1A C1 H1B 109.5 .
O1 C1 H1C 109.5 .
H1A C1 H1C 109.5 .
H1B C1 H1C 109.5 .
O1 C2 C3 124.6(6) .
O1 C2 C7 114.4(5) .
C3 C2 C7 121.0(6) .
C2 C3 C4 119.8(6) .
C2 C3 H3 120.1 .
C4 C3 H3 120.1 .
C5 C4 C3 119.6(6) .
C5 C4 H4 120.2 .
C3 C4 H4 120.2 .
C6 C5 C4 120.9(6) .
C6 C5 H5 119.6 .
C4 C5 H5 119.6 .
C5 C6 C7 120.4(6) .
C5 C6 H6 119.8 .
C7 C6 H6 119.8 .
C6 C7 C2 118.4(6) .
C6 C7 N1 125.0(5) .
C2 C7 N1 116.5(5) .
O2 C8 N1 124.4(6) .
O2 C8 C9 120.8(5) .
N1 C8 C9 114.9(5) .
N3 C9 C10 123.2(6) .
N3 C9 C8 118.8(5) .
C10 C9 C8 118.0(5) .
N2 C10 C9 121.1(6) .
N2 C10 H10 119.4 .
C9 C10 H10 119.4 .
N2 C11 C12 121.9(6) .
N2 C11 H11 119.0 .
C12 C11 H11 119.0 .
N3 C12 C11 122.3(6) .
N3 C12 H12 118.9 .
C11 C12 H12 118.9 .
C8 N1 C7 127.7(5) .
C8 N1 H1D 116.2 .
C7 N1 H1D 116.2 .
C10 N2 C11 116.6(5) .
C9 N3 C12 114.8(5) .
C2 O1 C1 117.2(5) .

loop_
_geom_bond_atom_site_label_1
_geom_bond_atom_site_label_2
_geom_bond_distance
_geom_bond_site_symmetry_2
Hg1 Cl1 2.3044(15) 5_777
Hg1 Cl1 2.3044(15) .
C1 O1 1.430(7) .
C1 H1A 0.9600 .
C1 H1B 0.9600 .
C1 H1C 0.9600 .
C2 O1 1.383(8) .
C2 C3 1.383(8) .
C2 C7 1.402(8) .
C3 C4 1.391(10) .
C3 H3 0.9300 .
C4 C5 1.387(9) .
C4 H4 0.9300 .
C5 C6 1.377(8) .
C5 H5 0.9300 .
C6 C7 1.398(9) .
C6 H6 0.9300 .
C7 N1 1.406(8) .
C8 O2 1.235(8) .
C8 N1 1.352(8) .
C8 C9 1.504(8) .
C9 N3 1.337(8) .
C9 C10 1.389(8) .
C10 N2 1.327(8) .
C10 H10 0.9300 .
C11 N2 1.339(9) .
C11 C12 1.382(10) .
C11 H11 0.9300 .
C12 N3 1.344(10) .
C12 H12 0.9300 .
N1 H1D 0.8600 .

loop_
_geom_torsion_atom_site_label_1
_geom_torsion_atom_site_label_2
_geom_torsion_atom_site_label_3
_geom_torsion_atom_site_label_4
_geom_torsion
O1 C2 C3 C4 178.6(6)
C7 C2 C3 C4 -0.6(9)
C2 C3 C4 C5 0.5(10)
C3 C4 C5 C6 -0.1(10)
C4 C5 C6 C7 -0.4(9)
C5 C6 C7 C2 0.3(9)
C5 C6 C7 N1 179.0(6)
O1 C2 C7 C6 -179.1(5)
C3 C2 C7 C6 0.2(8)
O1 C2 C7 N1 2.1(7)
C3 C2 C7 N1 -178.6(5)
O2 C8 C9 N3 176.1(6)
N1 C8 C9 N3 -3.4(8)
O2 C8 C9 C10 -4.0(9)
N1 C8 C9 C10 176.6(5)
N3 C9 C10 N2 -0.4(9)
C8 C9 C10 N2 179.6(5)
N2 C11 C12 N3 1.9(10)
O2 C8 N1 C7 0.8(10)
C9 C8 N1 C7 -179.8(5)
C6 C7 N1 C8 2.7(10)
C2 C7 N1 C8 -178.5(5)
C9 C10 N2 C11 -0.5(9)
C12 C11 N2 C10 -0.2(9)
C10 C9 N3 C12 2.0(9)
C8 C9 N3 C12 -178.1(6)
C11 C12 N3 C9 -2.7(9)
C3 C2 O1 C1 -5.7(8)
C7 C2 O1 C1 173.6(5)
